data_7241648
loop_
_publ_author_name
'Qiu, Li-Qi'
'Chen, Kai-Hong'
'Yang, Zhi-Wen'
'He, Liang-Nian'

_publ_section_title
;
 A rhenium catalyst with bifunctional pyrene groups boosts natural
 light-driven CO2 reduction
;
_journal_issue 24
_journal_name_full 'Green Chemistry'
_journal_page_first 8614
_journal_page_last 8622
_journal_paper_doi 10.1039/D0GC03111A
_journal_volume 22
_journal_year 2020
_chemical_formula_moiety 'C45 H24 Cl N2 O3 Re'
_chemical_formula_sum 'C45 H24 Cl N2 O3 Re'
_chemical_formula_weight 862.31
_space_group_crystal_system orthorhombic
_space_group_IT_number 62
_space_group_name_Hall '-P 2ac 2n'
_space_group_name_H-M_alt 'P n m a'
_atom_sites_solution_hydrogens geom
_atom_sites_solution_primary direct
_audit_creation_date 2019-09-05
_audit_creation_method
;
Olex2 1.2
(compiled 2018.05.29 svn.r3508 for OlexSys, GUI svn.r5506)
;
_audit_update_record
;
2019-09-18 deposited with the CCDC.	2020-11-17 downloaded from the CCDC.
;
_cell_angle_alpha 90
_cell_angle_beta 90
_cell_angle_gamma 90
_cell_formula_units_Z 4
_cell_length_a 7.2328(14)
_cell_length_b 19.384(4)
_cell_length_c 25.550(5)
_cell_measurement_reflns_used 8226
_cell_measurement_temperature 133.15
_cell_measurement_theta_max 27.8664
_cell_measurement_theta_min 1.5941
_cell_volume 3582.1(12)
_computing_cell_refinement 'CrystalClear (Rigaku Inc., 2008)'
_computing_data_collection 'CrystalClear (Rigaku Inc., 2008)'
_computing_data_reduction 'CrystalClear (Rigaku Inc., 2008)'
_computing_molecular_graphics 'Olex2 (Dolomanov et al., 2009)'
_computing_publication_material 'Olex2 (Dolomanov et al., 2009)'
_computing_structure_refinement 'ShelXL (Sheldrick, 2015)'
_computing_structure_solution 'ShelXS (Sheldrick, 2008)'
_diffrn_ambient_temperature 133.15
_diffrn_measured_fraction_theta_full 1.000
_diffrn_measured_fraction_theta_max 0.999
_diffrn_measurement_device_type 'Rigaku Saturn 70 CCD'
_diffrn_measurement_method '\w scans'
_diffrn_radiation_monochromator confocal
_diffrn_radiation_type MoK\a
_diffrn_radiation_wavelength 0.71073
_diffrn_reflns_av_R_equivalents 0.0607
_diffrn_reflns_av_unetI/netI 0.0286
_diffrn_reflns_Laue_measured_fraction_full 1.000
_diffrn_reflns_Laue_measured_fraction_max 0.999
_diffrn_reflns_limit_h_max 9
_diffrn_reflns_limit_h_min -9
_diffrn_reflns_limit_k_max 25
_diffrn_reflns_limit_k_min -25
_diffrn_reflns_limit_l_max 33
_diffrn_reflns_limit_l_min -31
_diffrn_reflns_number 40175
_diffrn_reflns_point_group_measured_fraction_full 1.000
_diffrn_reflns_point_group_measured_fraction_max 0.999
_diffrn_reflns_theta_full 25.242
_diffrn_reflns_theta_max 27.876
_diffrn_reflns_theta_min 1.594
_exptl_absorpt_coefficient_mu 3.512
_exptl_absorpt_correction_T_max 1.0000
_exptl_absorpt_correction_T_min 0.7297
_exptl_absorpt_correction_type multi-scan
_exptl_absorpt_process_details 'CrystalClear (Rigaku Inc., 2008)'
_exptl_crystal_colour orange
_exptl_crystal_colour_primary orange
_exptl_crystal_density_diffrn 1.599
_exptl_crystal_description prism
_exptl_crystal_F_000 1696
_exptl_crystal_size_max 0.26
_exptl_crystal_size_mid 0.16
_exptl_crystal_size_min 0.14
_refine_diff_density_max 1.056
_refine_diff_density_min -2.018
_refine_diff_density_rms 0.186
_refine_ls_extinction_method none
_refine_ls_goodness_of_fit_ref 1.244
_refine_ls_hydrogen_treatment constr
_refine_ls_matrix_type full
_refine_ls_number_parameters 241
_refine_ls_number_reflns 4396
_refine_ls_number_restraints 0
_refine_ls_restrained_S_all 1.244
_refine_ls_R_factor_all 0.0573
_refine_ls_R_factor_gt 0.0529
_refine_ls_shift/su_max 0.001
_refine_ls_shift/su_mean 0.000
_refine_ls_structure_factor_coef Fsqd
_refine_ls_weighting_details 'w=1/[\s^2^(Fo^2^)+56.8360P] where P=(Fo^2^+2Fc^2^)/3'
_refine_ls_weighting_scheme calc
_refine_ls_wR_factor_gt 0.1233
_refine_ls_wR_factor_ref 0.1251
_reflns_Friedel_coverage 0.000
_reflns_number_gt 4017
_reflns_number_total 4396
_reflns_threshold_expression 'I > 2\s(I)'
_cod_data_source_file d0gc03111a2.cif
_cod_data_source_block shelxl_pl_sq
_cod_depositor_comments 'Adding full bibliography for 7241648.cif.'
_cod_database_code 7241648
_shelx_shelxl_version_number 2018/3
_shelx_space_group_comment
;
The symmetry employed for this shelxl refinement is uniquely defined
by the following loop, which should always be used as a source of
symmetry information in preference to the above space-group names.
They are only intended as comments.
;
_shelx_estimated_absorpt_t_max 0.639
_shelx_estimated_absorpt_t_min 0.462
_olex2_refinement_description
;
1. Fixed Uiso
 At 1.2 times of:
  All C(H) groups
2.a Aromatic/amide H refined with riding coordinates:
 C4(H4), C5(H5), C7(H7), C15(H15), C16(H16), C18(H18), C19(H19), C21(H21),
 C22(H22), C23(H23), C25(H25), C26(H26)
;
_platon_squeeze_void_probe_radius 1.20
_olex2_submission_special_instructions 'No special instructions were received'

loop_
_space_group_symop_operation_xyz
'x, y, z'
'-x+1/2, -y, z+1/2'
'x+1/2, -y+1/2, -z+1/2'
'-x, y+1/2, -z'
'-x, -y, -z'
'x-1/2, y, -z-1/2'
'-x-1/2, y-1/2, z-1/2'
'x, -y-1/2, z'

loop_
_atom_site_label
_atom_site_type_symbol
_atom_site_fract_x
_atom_site_fract_y
_atom_site_fract_z
_atom_site_U_iso_or_equiv
_atom_site_adp_type
_atom_site_occupancy
_atom_site_site_symmetry_order
_atom_site_calc_flag
_atom_site_refinement_flags_posn
_atom_site_refinement_flags_adp
_atom_site_refinement_flags_occupancy
_atom_site_disorder_assembly
_atom_site_disorder_group
Re1 Re 1.00684(6) 0.750000 -0.12965(2) 0.01696(11) Uani 1 2 d S T P . .
Cl1 Cl 1.2775(4) 0.750000 -0.07007(10) 0.0261(5) Uani 1 2 d S T P . .
O1 O 0.6560(13) 0.750000 -0.1971(3) 0.040(2) Uani 1 2 d S T P . .
O2 O 1.1730(9) 0.6418(3) -0.2037(2) 0.0371(14) Uani 1 1 d . . . . .
N1 N 0.8856(8) 0.6822(3) -0.0711(2) 0.0177(11) Uani 1 1 d . . . . .
C1 C 0.7831(17) 0.750000 -0.1717(4) 0.025(2) Uani 1 2 d S T P . .
C2 C 1.1104(11) 0.6823(4) -0.1759(3) 0.0237(14) Uani 1 1 d . . . . .
C4 C 0.9001(10) 0.6125(3) -0.0709(3) 0.0235(14) Uani 1 1 d . . . . .
H4 H 0.970291 0.590495 -0.097474 0.028 Uiso 1 1 calc R . . . .
C5 C 0.8159(11) 0.5727(4) -0.0332(3) 0.0321(18) Uani 1 1 d . . . . .
H5 H 0.833703 0.524138 -0.033609 0.039 Uiso 1 1 calc R . . . .
C6 C 0.7073(10) 0.6013(4) 0.0049(3) 0.0301(17) Uani 1 1 d . . . . .
C7 C 0.6992(10) 0.6726(4) 0.0062(3) 0.0283(16) Uani 1 1 d . . . . .
H7 H 0.631281 0.695183 0.033044 0.034 Uiso 1 1 calc R . . . .
C8 C 0.7906(9) 0.7115(3) -0.0318(3) 0.0188(13) Uani 1 1 d . . . . .
C14 C 0.6114(11) 0.5593(5) 0.0454(3) 0.040(2) Uani 1 1 d . . . . .
C15 C 0.7003(12) 0.5006(5) 0.0640(4) 0.049(3) Uani 1 1 d . . . . .
H15 H 0.815032 0.487416 0.048881 0.059 Uiso 1 1 calc R . . . .
C16 C 0.6255(12) 0.4601(5) 0.1045(4) 0.050(3) Uani 1 1 d . . . . .
H16 H 0.684953 0.418751 0.115107 0.060 Uiso 1 1 calc R . . . .
C17 C 0.4621(12) 0.4817(5) 0.1289(3) 0.046(3) Uani 1 1 d . . . . .
C18 C 0.3829(13) 0.4428(5) 0.1716(3) 0.045(2) Uani 1 1 d . . . . .
H18 H 0.445957 0.403223 0.184432 0.053 Uiso 1 1 calc R . . . .
C19 C 0.2231(14) 0.4613(6) 0.1934(3) 0.053(3) Uani 1 1 d . . . . .
H19 H 0.175626 0.435229 0.221852 0.064 Uiso 1 1 calc R . . . .
C20 C 0.1214(13) 0.5197(6) 0.1748(3) 0.047(3) Uani 1 1 d . . . . .
C21 C -0.0500(14) 0.5428(7) 0.1969(4) 0.059(3) Uani 1 1 d . . . . .
H21 H -0.098526 0.519031 0.226318 0.071 Uiso 1 1 calc R . . . .
C22 C -0.1440(14) 0.5962(7) 0.1778(4) 0.063(3) Uani 1 1 d . . . . .
H22 H -0.258482 0.608365 0.193548 0.075 Uiso 1 1 calc R . . . .
C23 C -0.0796(13) 0.6350(7) 0.1354(4) 0.060(3) Uani 1 1 d . . . . .
H23 H -0.146844 0.673750 0.122932 0.073 Uiso 1 1 calc R . . . .
C24 C 0.0901(12) 0.6146(6) 0.1115(4) 0.047(3) Uani 1 1 d . . . . .
C25 C 0.1579(12) 0.6485(6) 0.0651(4) 0.051(3) Uani 1 1 d . . . . .
H25 H 0.086343 0.684055 0.049389 0.061 Uiso 1 1 calc R . . . .
C26 C 0.3202(11) 0.6308(5) 0.0437(4) 0.048(3) Uani 1 1 d . . . . .
H26 H 0.359623 0.653372 0.012616 0.058 Uiso 1 1 calc R . . . .
C27 C 0.4359(11) 0.5789(5) 0.0662(3) 0.039(2) Uani 1 1 d . . . . .
C28 C 0.3664(11) 0.5397(5) 0.1094(3) 0.037(2) Uani 1 1 d . . . . .
C29 C 0.1906(11) 0.5594(5) 0.1317(3) 0.043(2) Uani 1 1 d . . . . .

loop_
_atom_site_aniso_label
_atom_site_aniso_U_11
_atom_site_aniso_U_22
_atom_site_aniso_U_33
_atom_site_aniso_U_23
_atom_site_aniso_U_13
_atom_site_aniso_U_12
Re1 0.02480(19) 0.01345(17) 0.01264(17) 0.000 0.00098(15) 0.000
Cl1 0.0267(12) 0.0267(12) 0.0250(12) 0.000 -0.0034(10) 0.000
O1 0.041(5) 0.045(5) 0.035(5) 0.000 -0.014(4) 0.000
O2 0.057(4) 0.028(3) 0.026(3) -0.005(2) 0.010(3) 0.013(3)
N1 0.024(3) 0.013(2) 0.017(3) 0.005(2) -0.001(2) -0.001(2)
C1 0.044(6) 0.014(4) 0.017(5) 0.000 -0.001(4) 0.000
C2 0.037(4) 0.018(3) 0.016(3) 0.003(3) 0.000(3) -0.003(3)
C4 0.027(3) 0.016(3) 0.028(4) 0.002(3) -0.005(3) 0.000(3)
C5 0.026(4) 0.029(4) 0.041(4) 0.018(3) -0.012(3) -0.008(3)
C6 0.022(3) 0.041(4) 0.027(4) 0.020(3) -0.006(3) -0.006(3)
C7 0.018(3) 0.046(5) 0.020(3) 0.008(3) -0.004(3) -0.006(3)
C8 0.018(3) 0.021(3) 0.018(3) 0.005(2) -0.002(2) 0.001(3)
C14 0.024(4) 0.060(6) 0.038(5) 0.028(4) -0.008(3) -0.010(4)
C15 0.031(4) 0.060(6) 0.058(6) 0.043(5) -0.014(4) -0.011(4)
C16 0.032(4) 0.061(6) 0.056(6) 0.039(5) -0.019(4) -0.019(4)
C17 0.039(5) 0.062(6) 0.036(4) 0.031(4) -0.022(4) -0.029(4)
C18 0.050(5) 0.052(6) 0.031(4) 0.026(4) -0.016(4) -0.027(5)
C19 0.058(6) 0.070(7) 0.032(5) 0.025(5) -0.017(4) -0.049(6)
C20 0.044(5) 0.073(7) 0.024(4) 0.023(4) -0.011(4) -0.038(5)
C21 0.043(5) 0.103(9) 0.031(5) 0.022(5) -0.005(4) -0.041(6)
C22 0.036(5) 0.111(10) 0.042(6) 0.022(6) -0.001(4) -0.025(6)
C23 0.030(4) 0.109(10) 0.042(5) 0.028(6) 0.000(4) -0.019(6)
C24 0.027(4) 0.077(7) 0.039(5) 0.022(5) -0.007(4) -0.019(5)
C25 0.024(4) 0.085(8) 0.044(5) 0.034(5) -0.013(4) -0.015(5)
C26 0.023(4) 0.072(7) 0.050(5) 0.045(5) -0.010(4) -0.011(4)
C27 0.025(4) 0.057(5) 0.034(4) 0.034(4) -0.008(3) -0.015(4)
C28 0.030(4) 0.054(5) 0.026(4) 0.024(4) -0.011(3) -0.023(4)
C29 0.030(4) 0.071(6) 0.029(4) 0.028(4) -0.011(3) -0.027(4)

loop_
_atom_type_symbol
_atom_type_description
_atom_type_scat_dispersion_real
_atom_type_scat_dispersion_imag
_atom_type_scat_source
C C 0.0033 0.0016 'International Tables Vol C Tables 4.2.6.8 and 6.1.1.4'
H H 0.0000 0.0000 'International Tables Vol C Tables 4.2.6.8 and 6.1.1.4'
Cl Cl 0.1484 0.1585 'International Tables Vol C Tables 4.2.6.8 and 6.1.1.4'
N N 0.0061 0.0033 'International Tables Vol C Tables 4.2.6.8 and 6.1.1.4'
O O 0.0106 0.0060 'International Tables Vol C Tables 4.2.6.8 and 6.1.1.4'
Re Re -1.0185 7.2310 'International Tables Vol C Tables 4.2.6.8 and 6.1.1.4'

loop_
_geom_angle_atom_site_label_1
_geom_angle_atom_site_label_2
_geom_angle_atom_site_label_3
_geom_angle
_geom_angle_site_symmetry_1
_geom_angle_site_symmetry_3
_geom_angle_publ_flag
N1 Re1 Cl1 84.03(15) . . ?
N1 Re1 Cl1 84.03(15) 8_575 . ?
N1 Re1 N1 74.3(3) . 8_575 ?
C1 Re1 Cl1 175.7(3) . . ?
C1 Re1 N1 92.6(3) . . ?
C1 Re1 N1 92.6(3) . 8_575 ?
C2 Re1 Cl1 94.0(2) . . ?
C2 Re1 Cl1 94.0(2) 8_575 . ?
C2 Re1 N1 99.6(2) 8_575 8_575 ?
C2 Re1 N1 99.6(2) . . ?
C2 Re1 N1 173.8(2) 8_575 . ?
C2 Re1 N1 173.8(2) . 8_575 ?
C2 Re1 C1 89.1(3) . . ?
C2 Re1 C1 89.1(3) 8_575 . ?
C2 Re1 C2 86.4(4) 8_575 . ?
C4 N1 Re1 125.0(5) . . ?
C8 N1 Re1 117.7(4) . . ?
C8 N1 C4 117.3(6) . . ?
O1 C1 Re1 178.4(10) . . ?
O2 C2 Re1 179.8(8) . . ?
N1 C4 H4 119.1 . . ?
N1 C4 C5 121.9(7) . . ?
C5 C4 H4 119.1 . . ?
C4 C5 H5 119.2 . . ?
C6 C5 C4 121.7(7) . . ?
C6 C5 H5 119.2 . . ?
C5 C6 C7 116.5(7) . . ?
C5 C6 C14 122.8(8) . . ?
C7 C6 C14 120.6(8) . . ?
C6 C7 H7 119.9 . . ?
C6 C7 C8 120.1(7) . . ?
C8 C7 H7 119.9 . . ?
N1 C8 C7 122.3(6) . . ?
N1 C8 C8 115.0(4) . 8_575 ?
C7 C8 C8 122.6(4) . 8_575 ?
C15 C14 C6 118.0(8) . . ?
C15 C14 C27 120.1(8) . . ?
C27 C14 C6 121.9(8) . . ?
C14 C15 H15 119.0 . . ?
C14 C15 C16 121.9(9) . . ?
C16 C15 H15 119.0 . . ?
C15 C16 H16 120.5 . . ?
C17 C16 C15 119.1(9) . . ?
C17 C16 H16 120.5 . . ?
C16 C17 C18 121.0(9) . . ?
C16 C17 C28 119.7(7) . . ?
C28 C17 C18 119.2(9) . . ?
C17 C18 H18 119.4 . . ?
C19 C18 C17 121.2(9) . . ?
C19 C18 H18 119.4 . . ?
C18 C19 H19 119.3 . . ?
C18 C19 C20 121.4(8) . . ?
C20 C19 H19 119.3 . . ?
C19 C20 C21 124.2(8) . . ?
C19 C20 C29 120.0(9) . . ?
C21 C20 C29 115.8(10) . . ?
C20 C21 H21 118.6 . . ?
C22 C21 C20 122.8(9) . . ?
C22 C21 H21 118.6 . . ?
C21 C22 H22 119.0 . . ?
C21 C22 C23 122.1(11) . . ?
C23 C22 H22 119.0 . . ?
C22 C23 H23 121.0 . . ?
C22 C23 C24 118.0(11) . . ?
C24 C23 H23 121.0 . . ?
C23 C24 C25 121.2(10) . . ?
C29 C24 C23 120.1(9) . . ?
C29 C24 C25 118.6(9) . . ?
C24 C25 H25 119.5 . . ?
C26 C25 C24 121.1(9) . . ?
C26 C25 H25 119.5 . . ?
C25 C26 H26 119.0 . . ?
C25 C26 C27 121.9(8) . . ?
C27 C26 H26 119.0 . . ?
C14 C27 C26 123.9(7) . . ?
C14 C27 C28 117.3(8) . . ?
C26 C27 C28 118.6(8) . . ?
C17 C28 C27 121.5(8) . . ?
C17 C28 C29 120.2(7) . . ?
C27 C28 C29 118.2(8) . . ?
C20 C29 C28 118.0(9) . . ?
C24 C29 C20 121.0(9) . . ?
C24 C29 C28 121.0(7) . . ?

loop_
_geom_bond_atom_site_label_1
_geom_bond_atom_site_label_2
_geom_bond_distance
_geom_bond_site_symmetry_2
_geom_bond_publ_flag
Re1 Cl1 2.480(3) . ?
Re1 N1 2.176(5) . ?
Re1 N1 2.176(5) 8_575 ?
Re1 C1 1.943(11) . ?
Re1 C2 1.918(7) 8_575 ?
Re1 C2 1.918(7) . ?
O1 C1 1.124(13) . ?
O2 C2 1.152(9) . ?
N1 C4 1.355(8) . ?
N1 C8 1.341(8) . ?
C4 H4 0.9500 . ?
C4 C5 1.376(10) . ?
C5 H5 0.9500 . ?
C5 C6 1.367(12) . ?
C6 C7 1.385(12) . ?
C6 C14 1.488(10) . ?
C7 H7 0.9500 . ?
C7 C8 1.396(9) . ?
C8 C8 1.493(13) 8_575 ?
C14 C15 1.391(12) . ?
C14 C27 1.427(12) . ?
C15 H15 0.9500 . ?
C15 C16 1.406(11) . ?
C16 H16 0.9500 . ?
C16 C17 1.400(15) . ?
C17 C18 1.447(11) . ?
C17 C28 1.410(13) . ?
C18 H18 0.9500 . ?
C18 C19 1.332(15) . ?
C19 H19 0.9500 . ?
C19 C20 1.430(15) . ?
C20 C21 1.434(15) . ?
C20 C29 1.434(10) . ?
C21 H21 0.9500 . ?
C21 C22 1.330(17) . ?
C22 H22 0.9500 . ?
C22 C23 1.399(13) . ?
C23 H23 0.9500 . ?
C23 C24 1.428(14) . ?
C24 C25 1.442(12) . ?
C24 C29 1.394(14) . ?
C25 H25 0.9500 . ?
C25 C26 1.340(14) . ?
C26 H26 0.9500 . ?
C26 C27 1.430(12) . ?
C27 C28 1.431(10) . ?
C28 C29 1.445(13) . ?

loop_
_geom_torsion_atom_site_label_1
_geom_torsion_atom_site_label_2
_geom_torsion_atom_site_label_3
_geom_torsion_atom_site_label_4
_geom_torsion
_geom_torsion_site_symmetry_1
_geom_torsion_site_symmetry_2
_geom_torsion_site_symmetry_3
_geom_torsion_site_symmetry_4
_geom_torsion_publ_flag
Re1 N1 C4 C5 -178.4(5) . . . . ?
Re1 N1 C8 C7 176.5(5) . . . . ?
Re1 N1 C8 C8 -3.6(5) . . . 8_575 ?
N1 C4 C5 C6 2.6(11) . . . . ?
C4 N1 C8 C7 -4.1(10) . . . . ?
C4 N1 C8 C8 175.7(4) . . . 8_575 ?
C4 C5 C6 C7 -5.3(11) . . . . ?
C4 C5 C6 C14 178.7(7) . . . . ?
C5 C6 C7 C8 3.5(11) . . . . ?
C5 C6 C14 C15 35.0(12) . . . . ?
C5 C6 C14 C27 -146.8(9) . . . . ?
C6 C7 C8 N1 1.2(11) . . . . ?
C6 C7 C8 C8 -178.6(5) . . . 8_575 ?
C6 C14 C15 C16 176.1(9) . . . . ?
C6 C14 C27 C26 13.1(15) . . . . ?
C6 C14 C27 C28 -172.6(8) . . . . ?
C7 C6 C14 C15 -140.9(9) . . . . ?
C7 C6 C14 C27 37.3(12) . . . . ?
C8 N1 C4 C5 2.3(10) . . . . ?
C14 C6 C7 C8 179.6(6) . . . . ?
C14 C15 C16 C17 -3.7(15) . . . . ?
C14 C27 C28 C17 -3.3(13) . . . . ?
C14 C27 C28 C29 178.8(8) . . . . ?
C15 C14 C27 C26 -168.7(10) . . . . ?
C15 C14 C27 C28 5.5(14) . . . . ?
C15 C16 C17 C18 -178.3(9) . . . . ?
C15 C16 C17 C28 5.9(14) . . . . ?
C16 C17 C18 C19 -176.9(9) . . . . ?
C16 C17 C28 C27 -2.4(13) . . . . ?
C16 C17 C28 C29 175.4(8) . . . . ?
C17 C18 C19 C20 1.2(14) . . . . ?
C17 C28 C29 C20 1.9(13) . . . . ?
C17 C28 C29 C24 -177.1(9) . . . . ?
C18 C17 C28 C27 -178.3(8) . . . . ?
C18 C17 C28 C29 -0.5(13) . . . . ?
C18 C19 C20 C21 -179.2(9) . . . . ?
C18 C19 C20 C29 0.3(14) . . . . ?
C19 C20 C21 C22 -178.1(10) . . . . ?
C19 C20 C29 C24 177.2(9) . . . . ?
C19 C20 C29 C28 -1.8(13) . . . . ?
C20 C21 C22 C23 -1.7(18) . . . . ?
C21 C20 C29 C24 -3.3(13) . . . . ?
C21 C20 C29 C28 177.8(8) . . . . ?
C21 C22 C23 C24 1.7(17) . . . . ?
C22 C23 C24 C25 175.0(10) . . . . ?
C22 C23 C24 C29 -2.7(16) . . . . ?
C23 C24 C25 C26 177.8(11) . . . . ?
C23 C24 C29 C20 3.6(15) . . . . ?
C23 C24 C29 C28 -177.5(9) . . . . ?
C24 C25 C26 C27 -1.5(17) . . . . ?
C25 C24 C29 C20 -174.2(9) . . . . ?
C25 C24 C29 C28 4.8(14) . . . . ?
C25 C26 C27 C14 -178.7(10) . . . . ?
C25 C26 C27 C28 7.1(16) . . . . ?
C26 C27 C28 C17 171.2(9) . . . . ?
C26 C27 C28 C29 -6.6(13) . . . . ?
C27 C14 C15 C16 -2.1(15) . . . . ?
C27 C28 C29 C20 179.7(8) . . . . ?
C27 C28 C29 C24 0.8(13) . . . . ?
C28 C17 C18 C19 -1.1(13) . . . . ?
C29 C20 C21 C22 2.3(15) . . . . ?
C29 C24 C25 C26 -4.5(16) . . . . ?

loop_
_platon_squeeze_void_nr
_platon_squeeze_void_average_x
_platon_squeeze_void_average_y
_platon_squeeze_void_average_z
_platon_squeeze_void_volume
_platon_squeeze_void_count_electrons
_platon_squeeze_void_content
1 -0.026 0.250 0.750 216 82 ' '
2 -0.015 0.750 0.250 215 82 ' '
